data_4131230
loop_
_publ_author_name
'Tsujimoto, Hiroyuki'
'Ha, Dong-Gwang'
'Markopoulos, Georgios'
'Chae, Hyun Sik'
'Baldo, Marc A.'
'Swager, Timothy M.'

_publ_section_title
;
 Thermally Activated Delayed Fluorescence and Aggregation Induced Emission
 with Through-Space Charge Transfer.
;
_journal_issue 13
_journal_name_full 'Journal of the American Chemical Society'
_journal_page_first 4894
_journal_page_last 4900
_journal_paper_doi 10.1021/jacs.7b00873
_journal_volume 139
_journal_year 2017
_chemical_formula_sum 'C42 H30 N4 O'
_chemical_formula_weight 606.70
_space_group_crystal_system orthorhombic
_space_group_IT_number 61
_space_group_name_Hall '-P 2ac 2ab'
_space_group_name_H-M_alt 'P b c a'
_atom_sites_solution_hydrogens geom
_atom_sites_solution_primary direct
_atom_sites_solution_secondary difmap
_audit_creation_method SHELXL-2014/6
_cell_angle_alpha 90
_cell_angle_beta 90
_cell_angle_gamma 90
_cell_formula_units_Z 8
_cell_length_a 20.5502(7)
_cell_length_b 7.9367(3)
_cell_length_c 37.7229(14)
_cell_measurement_reflns_used 9908
_cell_measurement_temperature 100(2)
_cell_measurement_theta_max 31.79
_cell_measurement_theta_min 2.38
_cell_volume 6152.6(4)
_computing_cell_refinement 'SAINT 7.46A (Bruker-AXS, 2015)'
_computing_data_collection 'APEX2 v2011.4.0 (Bruker-AXS, 2015)'
_computing_data_reduction 'SAINT 7.46A (Bruker-AXS, 2015)'
_computing_molecular_graphics 'Bruker SHELXTL'
_computing_publication_material 'Bruker SHELXTL'
_computing_structure_refinement 'SHELXL-2014/6 (Sheldrick, 2014)'
_computing_structure_solution 'SHELXS-2015 (Sheldrick, 2015)'
_diffrn_ambient_temperature 100(2)
_diffrn_detector_area_resol_mean 8.3
_diffrn_measured_fraction_theta_full 0.999
_diffrn_measured_fraction_theta_max 0.998
_diffrn_measurement_device_type 'Bruker Smart APEX2 CCD'
_diffrn_measurement_method '\f and \w scans'
_diffrn_radiation_type MoK\a
_diffrn_radiation_wavelength 0.71073
_diffrn_reflns_av_R_equivalents 0.0448
_diffrn_reflns_av_unetI/netI 0.0212
_diffrn_reflns_Laue_measured_fraction_full 0.999
_diffrn_reflns_Laue_measured_fraction_max 0.998
_diffrn_reflns_limit_h_max 29
_diffrn_reflns_limit_h_min -30
_diffrn_reflns_limit_k_max 12
_diffrn_reflns_limit_k_min -11
_diffrn_reflns_limit_l_max 57
_diffrn_reflns_limit_l_min -57
_diffrn_reflns_number 180118
_diffrn_reflns_point_group_measured_fraction_full 0.999
_diffrn_reflns_point_group_measured_fraction_max 0.998
_diffrn_reflns_theta_full 25.242
_diffrn_reflns_theta_max 32.576
_diffrn_reflns_theta_min 1.465
_diffrn_source 'I\mS micro-focus sealed tube, multilayer optics'
_exptl_absorpt_coefficient_mu 0.080
_exptl_absorpt_correction_T_max 0.7465
_exptl_absorpt_correction_T_min 0.7049
_exptl_absorpt_correction_type multi-scan
_exptl_absorpt_process_details 'SADABS (Sheldrick, 2009)'
_exptl_crystal_colour colourless
_exptl_crystal_density_diffrn 1.310
_exptl_crystal_density_method 'not measured'
_exptl_crystal_description block
_exptl_crystal_F_000 2544
_exptl_crystal_size_max 0.250
_exptl_crystal_size_mid 0.145
_exptl_crystal_size_min 0.115
_refine_diff_density_max 0.427
_refine_diff_density_min -0.227
_refine_diff_density_rms 0.053
_refine_ls_extinction_method none
_refine_ls_goodness_of_fit_ref 1.052
_refine_ls_hydrogen_treatment constr
_refine_ls_matrix_type full
_refine_ls_number_parameters 426
_refine_ls_number_reflns 11167
_refine_ls_number_restraints 0
_refine_ls_restrained_S_all 1.052
_refine_ls_R_factor_all 0.0596
_refine_ls_R_factor_gt 0.0465
_refine_ls_shift/su_max 0.001
_refine_ls_shift/su_mean 0.000
_refine_ls_structure_factor_coef Fsqd
_refine_ls_weighting_details 'w=1/[\s^2^(Fo^2^)+(0.0625P)^2^+2.4439P] where P=(Fo^2^+2Fc^2^)/3'
_refine_ls_weighting_scheme calc
_refine_ls_wR_factor_gt 0.1227
_refine_ls_wR_factor_ref 0.1327
_reflns_Friedel_coverage 0.000
_reflns_number_gt 9027
_reflns_number_total 11167
_reflns_threshold_expression 'I > 2\s(I)'
_cod_data_source_file ja7b00873_si_002.cif
_cod_data_source_block X16062
_cod_database_code 4131230
_shelx_space_group_comment
; 
The symmetry employed for this shelxl refinement is uniquely defined 
by the following loop, which should always be used as a source of 
symmetry information in preference to the above space-group names. 
They are only intended as comments. 
;
_shelx_estimated_absorpt_t_min 0.980
_shelx_estimated_absorpt_t_max 0.991
_shelxl_version_number 2014/6

loop_
_space_group_symop_operation_xyz
'x, y, z'
'-x+1/2, -y, z+1/2'
'-x, y+1/2, -z+1/2'
'x+1/2, -y+1/2, -z'
'-x, -y, -z'
'x-1/2, y, -z-1/2'
'x, -y-1/2, z-1/2'
'-x-1/2, y-1/2, z'

loop_
_atom_site_label
_atom_site_type_symbol
_atom_site_fract_x
_atom_site_fract_y
_atom_site_fract_z
_atom_site_U_iso_or_equiv
_atom_site_adp_type
_atom_site_occupancy
_atom_site_site_symmetry_order
_atom_site_calc_flag
_atom_site_refinement_flags_posn
_atom_site_refinement_flags_adp
O1 O 0.57529(3) 0.68721(10) 0.34661(2) 0.01874(14) Uani 1 1 d . .
N1 N 0.48657(4) 0.46680(11) 0.32255(2) 0.01869(16) Uani 1 1 d . .
N2 N 0.52651(4) 0.64609(11) 0.41437(2) 0.01812(15) Uani 1 1 d . .
N3 N 0.61708(4) 0.50611(11) 0.44018(2) 0.01802(15) Uani 1 1 d . .
N4 N 0.50943(4) 0.41659(11) 0.45387(2) 0.01852(16) Uani 1 1 d . .
C1 C 0.57756(5) 0.65557(12) 0.31090(2) 0.01720(17) Uani 1 1 d . .
C2 C 0.53105(5) 0.54175(13) 0.29847(3) 0.01838(17) Uani 1 1 d . .
C3 C 0.52876(5) 0.50363(14) 0.26250(3) 0.02269(19) Uani 1 1 d . .
H3 H 0.4973 0.4265 0.2537 0.027 Uiso 1 1 calc R U
C4 C 0.57285(6) 0.57902(15) 0.23940(3) 0.0246(2) Uani 1 1 d . .
H4 H 0.5715 0.5532 0.2148 0.030 Uiso 1 1 calc R U
C5 C 0.61888(5) 0.69200(14) 0.25224(3) 0.02154(19) Uani 1 1 d . .
H5 H 0.6489 0.7420 0.2362 0.026 Uiso 1 1 calc R U
C6 C 0.62199(5) 0.73356(12) 0.28822(3) 0.01812(17) Uani 1 1 d . .
C7 C 0.66541(5) 0.87267(12) 0.30279(3) 0.01769(17) Uani 1 1 d . .
C8 C 0.67570(5) 0.84488(13) 0.34244(3) 0.01851(17) Uani 1 1 d . .
C9 C 0.72800(5) 0.91456(14) 0.36092(3) 0.0245(2) Uani 1 1 d . .
H9 H 0.7597 0.9776 0.3483 0.029 Uiso 1 1 calc R U
C10 C 0.73498(5) 0.89426(15) 0.39729(3) 0.0270(2) Uani 1 1 d . .
H10 H 0.7705 0.9450 0.4093 0.032 Uiso 1 1 calc R U
C11 C 0.68973(5) 0.79933(14) 0.41591(3) 0.02228(19) Uani 1 1 d . .
H11 H 0.6953 0.7817 0.4406 0.027 Uiso 1 1 calc R U
C12 C 0.63627(5) 0.72975(12) 0.39873(3) 0.01744(17) Uani 1 1 d . .
C13 C 0.62953(4) 0.75656(12) 0.36218(3) 0.01691(17) Uani 1 1 d . .
C14 C 0.62865(5) 1.04066(13) 0.29780(3) 0.02096(18) Uani 1 1 d . .
H14A H 0.6224 1.0622 0.2724 0.031 Uiso 1 1 calc R U
H14B H 0.6540 1.1326 0.3083 0.031 Uiso 1 1 calc R U
H14C H 0.5862 1.0338 0.3095 0.031 Uiso 1 1 calc R U
C15 C 0.73052(5) 0.88001(14) 0.28283(3) 0.0230(2) Uani 1 1 d . .
H15A H 0.7532 0.7720 0.2853 0.034 Uiso 1 1 calc R U
H15B H 0.7575 0.9702 0.2928 0.034 Uiso 1 1 calc R U
H15C H 0.7224 0.9025 0.2577 0.034 Uiso 1 1 calc R U
C16 C 0.39079(5) 0.35058(13) 0.34116(3) 0.01943(18) Uani 1 1 d . .
C17 C 0.32308(5) 0.33627(14) 0.34232(3) 0.0238(2) Uani 1 1 d . .
H17 H 0.3030 0.2509 0.3562 0.029 Uiso 1 1 calc R U
C18 C 0.28566(5) 0.44851(15) 0.32295(3) 0.0258(2) Uani 1 1 d . .
H18 H 0.2396 0.4392 0.3235 0.031 Uiso 1 1 calc R U
C19 C 0.31474(5) 0.57557(15) 0.30258(3) 0.0244(2) Uani 1 1 d . .
H19 H 0.2880 0.6529 0.2900 0.029 Uiso 1 1 calc R U
C20 C 0.38199(5) 0.59058(13) 0.30039(3) 0.02117(19) Uani 1 1 d . .
H20 H 0.4018 0.6759 0.2864 0.025 Uiso 1 1 calc R U
C21 C 0.41927(5) 0.47574(13) 0.31953(2) 0.01835(17) Uani 1 1 d . .
C22 C 0.50178(5) 0.34044(12) 0.34693(3) 0.01852(17) Uani 1 1 d . .
C23 C 0.56246(5) 0.29151(13) 0.35967(3) 0.02112(19) Uani 1 1 d . .
H23 H 0.6011 0.3466 0.3522 0.025 Uiso 1 1 calc R U
C24 C 0.56435(6) 0.15894(14) 0.38373(3) 0.0242(2) Uani 1 1 d . .
H24 H 0.6051 0.1222 0.3927 0.029 Uiso 1 1 calc R U
C25 C 0.50731(6) 0.07853(14) 0.39497(3) 0.0264(2) Uani 1 1 d . .
H25 H 0.5101 -0.0129 0.4111 0.032 Uiso 1 1 calc R U
C26 C 0.44695(6) 0.13053(14) 0.38283(3) 0.0245(2) Uani 1 1 d . .
H26 H 0.4084 0.0766 0.3908 0.029 Uiso 1 1 calc R U
C27 C 0.44372(5) 0.26382(13) 0.35862(3) 0.01946(18) Uani 1 1 d . .
C28 C 0.59013(5) 0.62225(12) 0.41894(2) 0.01694(17) Uani 1 1 d . .
C29 C 0.57435(5) 0.40437(12) 0.45658(2) 0.01710(17) Uani 1 1 d . .
C30 C 0.60140(5) 0.26284(13) 0.47751(2) 0.01829(17) Uani 1 1 d . .
C31 C 0.66641(5) 0.21696(14) 0.47280(3) 0.0229(2) Uani 1 1 d . .
H31 H 0.6932 0.2803 0.4572 0.027 Uiso 1 1 calc R U
C32 C 0.69222(6) 0.07969(15) 0.49069(3) 0.0260(2) Uani 1 1 d . .
H32 H 0.7363 0.0482 0.4871 0.031 Uiso 1 1 calc R U
C33 C 0.65340(6) -0.01164(15) 0.51390(3) 0.0267(2) Uani 1 1 d . .
H33 H 0.6711 -0.1050 0.5264 0.032 Uiso 1 1 calc R U
C34 C 0.58868(6) 0.03360(15) 0.51889(3) 0.0262(2) Uani 1 1 d . .
H34 H 0.5622 -0.0289 0.5348 0.031 Uiso 1 1 calc R U
C35 C 0.56250(5) 0.17018(14) 0.50065(3) 0.02177(19) Uani 1 1 d . .
H35 H 0.5182 0.2002 0.5040 0.026 Uiso 1 1 calc R U
C36 C 0.48812(5) 0.53939(12) 0.43243(2) 0.01682(17) Uani 1 1 d . .
C37 C 0.41720(5) 0.55761(13) 0.42721(3) 0.01791(17) Uani 1 1 d . .
C38 C 0.39347(5) 0.67878(13) 0.40362(3) 0.02122(19) Uani 1 1 d . .
H38 H 0.4229 0.7492 0.3911 0.025 Uiso 1 1 calc R U
C39 C 0.32685(5) 0.69615(15) 0.39857(3) 0.0246(2) Uani 1 1 d . .
H39 H 0.3107 0.7798 0.3829 0.029 Uiso 1 1 calc R U
C40 C 0.28394(5) 0.59118(15) 0.41646(3) 0.0256(2) Uani 1 1 d . .
H40 H 0.2384 0.6029 0.4129 0.031 Uiso 1 1 calc R U
C41 C 0.30734(5) 0.46913(15) 0.43956(3) 0.0256(2) Uani 1 1 d . .
H41 H 0.2779 0.3966 0.4515 0.031 Uiso 1 1 calc R U
C42 C 0.37395(5) 0.45306(14) 0.44516(3) 0.02199(19) Uani 1 1 d . .
H42 H 0.3899 0.3707 0.4612 0.026 Uiso 1 1 calc R U

loop_
_atom_site_aniso_label
_atom_site_aniso_U_11
_atom_site_aniso_U_22
_atom_site_aniso_U_33
_atom_site_aniso_U_23
_atom_site_aniso_U_13
_atom_site_aniso_U_12
O1 0.0159(3) 0.0231(3) 0.0172(3) -0.0005(3) -0.0004(2) -0.0050(3)
N1 0.0167(4) 0.0199(4) 0.0195(4) 0.0020(3) -0.0006(3) -0.0041(3)
N2 0.0164(4) 0.0178(4) 0.0201(4) 0.0012(3) 0.0000(3) -0.0007(3)
N3 0.0170(4) 0.0187(4) 0.0184(3) 0.0027(3) 0.0002(3) -0.0005(3)
N4 0.0164(4) 0.0197(4) 0.0194(4) 0.0014(3) 0.0008(3) 0.0002(3)
C1 0.0160(4) 0.0178(4) 0.0179(4) 0.0012(3) -0.0001(3) -0.0009(3)
C2 0.0174(4) 0.0188(4) 0.0190(4) 0.0011(3) 0.0007(3) -0.0028(3)
C3 0.0253(5) 0.0223(5) 0.0205(4) -0.0015(3) -0.0007(4) -0.0040(4)
C4 0.0286(5) 0.0269(5) 0.0184(4) -0.0004(4) 0.0013(4) -0.0030(4)
C5 0.0219(5) 0.0223(5) 0.0204(4) 0.0027(3) 0.0027(3) -0.0011(4)
C6 0.0167(4) 0.0171(4) 0.0205(4) 0.0031(3) 0.0009(3) -0.0001(3)
C7 0.0153(4) 0.0168(4) 0.0210(4) 0.0040(3) 0.0009(3) -0.0010(3)
C8 0.0160(4) 0.0177(4) 0.0219(4) 0.0046(3) -0.0013(3) -0.0024(3)
C9 0.0199(4) 0.0252(5) 0.0285(5) 0.0094(4) -0.0050(4) -0.0080(4)
C10 0.0229(5) 0.0282(5) 0.0300(5) 0.0081(4) -0.0091(4) -0.0099(4)
C11 0.0204(5) 0.0221(5) 0.0243(4) 0.0056(4) -0.0061(4) -0.0050(4)
C12 0.0157(4) 0.0162(4) 0.0204(4) 0.0026(3) -0.0013(3) -0.0013(3)
C13 0.0143(4) 0.0156(4) 0.0209(4) 0.0017(3) -0.0019(3) -0.0017(3)
C14 0.0224(5) 0.0185(4) 0.0220(4) 0.0031(3) 0.0009(3) 0.0022(4)
C15 0.0177(4) 0.0218(5) 0.0294(5) 0.0040(4) 0.0051(4) -0.0005(4)
C16 0.0199(4) 0.0180(4) 0.0203(4) -0.0031(3) 0.0028(3) -0.0034(3)
C17 0.0210(5) 0.0251(5) 0.0255(5) -0.0043(4) 0.0054(4) -0.0047(4)
C18 0.0182(4) 0.0311(5) 0.0281(5) -0.0082(4) 0.0021(4) -0.0012(4)
C19 0.0224(5) 0.0263(5) 0.0246(5) -0.0058(4) -0.0023(4) 0.0032(4)
C20 0.0223(5) 0.0208(4) 0.0204(4) -0.0020(3) -0.0017(3) -0.0011(4)
C21 0.0178(4) 0.0187(4) 0.0186(4) -0.0022(3) 0.0003(3) -0.0024(3)
C22 0.0216(4) 0.0160(4) 0.0180(4) -0.0006(3) 0.0010(3) -0.0022(3)
C23 0.0212(5) 0.0198(4) 0.0224(4) -0.0010(3) 0.0002(3) 0.0000(4)
C24 0.0285(5) 0.0202(5) 0.0239(5) -0.0005(4) -0.0003(4) 0.0050(4)
C25 0.0352(6) 0.0185(4) 0.0256(5) 0.0023(4) 0.0035(4) 0.0031(4)
C26 0.0293(5) 0.0182(4) 0.0259(5) 0.0015(4) 0.0066(4) -0.0017(4)
C27 0.0222(4) 0.0162(4) 0.0200(4) -0.0021(3) 0.0035(3) -0.0026(3)
C28 0.0165(4) 0.0166(4) 0.0177(4) 0.0003(3) -0.0007(3) -0.0013(3)
C29 0.0172(4) 0.0179(4) 0.0162(4) 0.0010(3) 0.0007(3) -0.0002(3)
C30 0.0190(4) 0.0193(4) 0.0166(4) 0.0029(3) -0.0008(3) -0.0001(3)
C31 0.0198(4) 0.0250(5) 0.0238(4) 0.0075(4) 0.0016(3) 0.0017(4)
C32 0.0234(5) 0.0269(5) 0.0278(5) 0.0066(4) -0.0027(4) 0.0039(4)
C33 0.0299(5) 0.0238(5) 0.0263(5) 0.0079(4) -0.0064(4) -0.0009(4)
C34 0.0281(5) 0.0279(5) 0.0228(5) 0.0088(4) -0.0018(4) -0.0044(4)
C35 0.0206(5) 0.0246(5) 0.0201(4) 0.0044(4) 0.0004(3) -0.0020(4)
C36 0.0160(4) 0.0166(4) 0.0179(4) -0.0008(3) 0.0011(3) 0.0002(3)
C37 0.0154(4) 0.0184(4) 0.0199(4) -0.0017(3) 0.0008(3) 0.0010(3)
C38 0.0188(4) 0.0207(4) 0.0242(4) 0.0003(4) -0.0012(3) 0.0006(4)
C39 0.0195(5) 0.0256(5) 0.0285(5) 0.0000(4) -0.0037(4) 0.0033(4)
C40 0.0158(4) 0.0308(5) 0.0301(5) -0.0041(4) -0.0003(4) 0.0027(4)
C41 0.0176(4) 0.0302(5) 0.0290(5) 0.0001(4) 0.0038(4) -0.0010(4)
C42 0.0177(4) 0.0241(5) 0.0241(4) 0.0014(4) 0.0026(3) 0.0003(4)

loop_
_atom_type_symbol
_atom_type_description
_atom_type_scat_dispersion_real
_atom_type_scat_dispersion_imag
_atom_type_scat_source
C C 0.0033 0.0016 'International Tables Vol C Tables 4.2.6.8 and 6.1.1.4'
H H 0.0000 0.0000 'International Tables Vol C Tables 4.2.6.8 and 6.1.1.4'
N N 0.0061 0.0033 'International Tables Vol C Tables 4.2.6.8 and 6.1.1.4'
O O 0.0106 0.0060 'International Tables Vol C Tables 4.2.6.8 and 6.1.1.4'

loop_
_geom_angle_atom_site_label_1
_geom_angle_atom_site_label_2
_geom_angle_atom_site_label_3
_geom_angle
C1 O1 C13 117.74(8)
C21 N1 C22 108.28(8)
C21 N1 C2 124.55(8)
C22 N1 C2 125.33(9)
C28 N2 C36 114.93(8)
C28 N3 C29 114.73(8)
C36 N4 C29 115.07(8)
O1 C1 C6 122.91(9)
O1 C1 C2 115.16(8)
C6 C1 C2 121.91(9)
C3 C2 C1 119.44(9)
C3 C2 N1 120.75(9)
C1 C2 N1 119.81(9)
C2 C3 C4 119.67(10)
C2 C3 H3 120.2
C4 C3 H3 120.2
C5 C4 C3 120.13(10)
C5 C4 H4 119.9
C3 C4 H4 119.9
C4 C5 C6 121.41(9)
C4 C5 H5 119.3
C6 C5 H5 119.3
C1 C6 C5 117.43(9)
C1 C6 C7 118.92(9)
C5 C6 C7 123.25(9)
C6 C7 C8 109.28(8)
C6 C7 C15 111.16(8)
C8 C7 C15 111.41(8)
C6 C7 C14 107.18(8)
C8 C7 C14 108.19(8)
C15 C7 C14 109.49(8)
C13 C8 C9 117.15(9)
C13 C8 C7 120.09(8)
C9 C8 C7 122.61(9)
C10 C9 C8 121.81(10)
C10 C9 H9 119.1
C8 C9 H9 119.1
C11 C10 C9 119.58(10)
C11 C10 H10 120.2
C9 C10 H10 120.2
C10 C11 C12 120.63(9)
C10 C11 H11 119.7
C12 C11 H11 119.7
C11 C12 C13 118.44(9)
C11 C12 C28 119.57(9)
C13 C12 C28 121.90(8)
O1 C13 C8 121.64(9)
O1 C13 C12 116.07(8)
C8 C13 C12 122.27(9)
C7 C14 H14A 109.5
C7 C14 H14B 109.5
H14A C14 H14B 109.5
C7 C14 H14C 109.5
H14A C14 H14C 109.5
H14B C14 H14C 109.5
C7 C15 H15A 109.5
C7 C15 H15B 109.5
H15A C15 H15B 109.5
C7 C15 H15C 109.5
H15A C15 H15C 109.5
H15B C15 H15C 109.5
C17 C16 C21 119.22(10)
C17 C16 C27 134.14(10)
C21 C16 C27 106.63(9)
C18 C17 C16 118.96(10)
C18 C17 H17 120.5
C16 C17 H17 120.5
C17 C18 C19 121.01(10)
C17 C18 H18 119.5
C19 C18 H18 119.5
C20 C19 C18 121.21(10)
C20 C19 H19 119.4
C18 C19 H19 119.4
C19 C20 C21 117.40(10)
C19 C20 H20 121.3
C21 C20 H20 121.3
N1 C21 C20 128.57(9)
N1 C21 C16 109.22(9)
C20 C21 C16 122.14(9)
C23 C22 N1 128.95(9)
C23 C22 C27 122.00(9)
N1 C22 C27 109.04(9)
C24 C23 C22 117.50(10)
C24 C23 H23 121.3
C22 C23 H23 121.3
C23 C24 C25 121.29(10)
C23 C24 H24 119.4
C25 C24 H24 119.4
C26 C25 C24 120.91(10)
C26 C25 H25 119.5
C24 C25 H25 119.5
C25 C26 C27 118.92(10)
C25 C26 H26 120.5
C27 C26 H26 120.5
C26 C27 C22 119.35(10)
C26 C27 C16 133.86(10)
C22 C27 C16 106.79(9)
N2 C28 N3 125.46(9)
N2 C28 C12 118.58(8)
N3 C28 C12 115.95(8)
N4 C29 N3 124.83(9)
N4 C29 C30 117.96(9)
N3 C29 C30 117.12(9)
C35 C30 C31 119.41(9)
C35 C30 C29 121.24(9)
C31 C30 C29 119.29(9)
C32 C31 C30 120.59(10)
C32 C31 H31 119.7
C30 C31 H31 119.7
C31 C32 C33 119.81(11)
C31 C32 H32 120.1
C33 C32 H32 120.1
C32 C33 C34 120.00(10)
C32 C33 H33 120.0
C34 C33 H33 120.0
C33 C34 C35 120.25(10)
C33 C34 H34 119.9
C35 C34 H34 119.9
C34 C35 C30 119.92(10)
C34 C35 H35 120.0
C30 C35 H35 120.0
N4 C36 N2 124.94(9)
N4 C36 C37 118.30(9)
N2 C36 C37 116.74(9)
C42 C37 C38 119.80(9)
C42 C37 C36 120.43(9)
C38 C37 C36 119.76(9)
C39 C38 C37 119.96(10)
C39 C38 H38 120.0
C37 C38 H38 120.0
C40 C39 C38 119.99(10)
C40 C39 H39 120.0
C38 C39 H39 120.0
C39 C40 C41 120.24(10)
C39 C40 H40 119.9
C41 C40 H40 119.9
C40 C41 C42 120.00(10)
C40 C41 H41 120.0
C42 C41 H41 120.0
C41 C42 C37 120.00(10)
C41 C42 H42 120.0
C37 C42 H42 120.0

loop_
_geom_bond_atom_site_label_1
_geom_bond_atom_site_label_2
_geom_bond_distance
O1 C1 1.3710(11)
O1 C13 1.3748(11)
N1 C21 1.3895(13)
N1 C22 1.3962(13)
N1 C2 1.4195(12)
N2 C28 1.3321(12)
N2 C36 1.3430(12)
N3 C28 1.3410(12)
N3 C29 1.3439(12)
N4 C36 1.3400(12)
N4 C29 1.3415(12)
C1 C6 1.3960(13)
C1 C2 1.3963(13)
C2 C3 1.3909(14)
C3 C4 1.3923(15)
C3 H3 0.9500
C4 C5 1.3903(15)
C4 H4 0.9500
C5 C6 1.3982(14)
C5 H5 0.9500
C6 C7 1.5224(14)
C7 C8 1.5265(13)
C7 C15 1.5365(14)
C7 C14 1.5439(14)
C8 C13 1.3950(13)
C8 C9 1.3954(14)
C9 C10 1.3888(15)
C9 H9 0.9500
C10 C11 1.3877(15)
C10 H10 0.9500
C11 C12 1.3898(13)
C11 H11 0.9500
C12 C13 1.4022(13)
C12 C28 1.4859(13)
C14 H14A 0.9800
C14 H14B 0.9800
C14 H14C 0.9800
C15 H15A 0.9800
C15 H15B 0.9800
C15 H15C 0.9800
C16 C17 1.3966(14)
C16 C21 1.4124(14)
C16 C27 1.4462(15)
C17 C18 1.3851(17)
C17 H17 0.9500
C18 C19 1.4018(17)
C18 H18 0.9500
C19 C20 1.3897(15)
C19 H19 0.9500
C20 C21 1.3925(14)
C20 H20 0.9500
C22 C23 1.3915(14)
C22 C27 1.4099(14)
C23 C24 1.3902(15)
C23 H23 0.9500
C24 C25 1.4003(16)
C24 H24 0.9500
C25 C26 1.3852(17)
C25 H25 0.9500
C26 C27 1.3993(14)
C26 H26 0.9500
C29 C30 1.4811(13)
C30 C35 1.3936(14)
C30 C31 1.3960(14)
C31 C32 1.3870(15)
C31 H31 0.9500
C32 C33 1.3889(16)
C32 H32 0.9500
C33 C34 1.3904(17)
C33 H33 0.9500
C34 C35 1.3922(15)
C34 H34 0.9500
C35 H35 0.9500
C36 C37 1.4777(13)
C37 C42 1.3918(14)
C37 C38 1.3981(14)
C38 C39 1.3891(14)
C38 H38 0.9500
C39 C40 1.3883(16)
C39 H39 0.9500
C40 C41 1.3889(16)
C40 H40 0.9500
C41 C42 1.3909(14)
C41 H41 0.9500
C42 H42 0.9500
